data_4033452
loop_
_publ_author_name
'Liu, Yu-Jie'
'Ding, Ya-Li'
'Niu, Shuang-Shuo'
'Ma, Jin-Tao'
'Cheng, Ying'

_publ_section_title
;
 N-Heterocyclic Carbene/Palladium Cascade Catalysis: Construction of
 2,2-Disubstitiuted Benzofuranones from the Reaction of
 3-(2-Formylphenoxy)propenoates with Allylic Esters.
;
_journal_issue 4
_journal_name_full 'The Journal of organic chemistry'
_journal_page_first 1913
_journal_page_last 1923
_journal_paper_doi 10.1021/acs.joc.7b02849
_journal_volume 83
_journal_year 2018
_chemical_formula_moiety 'C20 H18 O5'
_chemical_formula_sum 'C20 H18 O5'
_chemical_formula_weight 338.34
_space_group_crystal_system monoclinic
_space_group_IT_number 13
_space_group_name_Hall '-P 2yac'
_space_group_name_H-M_alt 'P 1 2/n 1'
_symmetry_space_group_name_Hall '-P 2yac'
_symmetry_space_group_name_H-M 'P 1 2/n 1'
_atom_sites_solution_hydrogens geom
_audit_creation_date 2017-03-02
_audit_creation_method
;
Olex2 1.2
(compiled 2015.09.30 svn.r3233 for OlexSys, GUI svn.r5103)
;
_cell_angle_alpha 90
_cell_angle_beta 102.817(3)
_cell_angle_gamma 90
_cell_formula_units_Z 4
_cell_length_a 13.3733(4)
_cell_length_b 8.5291(3)
_cell_length_c 15.5173(6)
_cell_measurement_reflns_used 3501
_cell_measurement_temperature 150.00(10)
_cell_measurement_theta_max 72.9680
_cell_measurement_theta_min 5.8290
_cell_volume 1725.84(11)
_computing_cell_refinement 'CrysAlisPro 1.171.39.6a (Rigaku OD, 2015)'
_computing_data_collection 'CrysAlisPro 1.171.39.6a (Rigaku OD, 2015)'
_computing_data_reduction 'CrysAlisPro 1.171.39.6a (Rigaku OD, 2015)'
_computing_molecular_graphics 'Olex2 (Dolomanov et al., 2009)'
_computing_publication_material 'Olex2 (Dolomanov et al., 2009)'
_computing_structure_refinement 'ShelXL (Sheldrick, 2015)'
_computing_structure_solution 'ShelXT (Sheldrick, 2015)'
_diffrn_ambient_environment N~2~
_diffrn_ambient_temperature 150.00(10)
_diffrn_detector 'CCD plate'
_diffrn_detector_area_resol_mean 5.3127
_diffrn_detector_type AtlasS2
_diffrn_measured_fraction_theta_full 0.999
_diffrn_measured_fraction_theta_max 0.973
_diffrn_measurement_details
;
List of Runs (angles in degrees, time in seconds):

  # Type    Start    End  Width  t~exp~   \w     \q     \k     \f   Frames
--------------------------------------------------------------------------
  1  \w     21.00  74.00   1.00    1.00    --   41.49 -99.00   0.00   53
  2  \w     42.00 131.00   1.00    1.00    --  107.52 -61.00   0.00   89
  3  \w    100.00 129.00   1.00    1.00    --  107.52 -30.00 -90.00   29
  4  \w     88.00 115.00   1.00    1.00    --  107.52  45.00 -90.00   27
  5  \w    148.00 175.00   1.00    1.00    --  107.52  45.00 -90.00   27
  6  \w     94.00 176.00   1.00    1.00    --  107.52 125.00   0.00   82
  7  \w     79.00 175.00   1.00    1.00    --  107.52  61.00 150.00   96
  8  \w     83.00 122.00   1.00    1.00    --  107.52-125.00  30.00   39
  9  \w     36.00 114.00   1.00    1.00    --  107.52-125.00 -30.00   78
 10  \w     15.00  70.00   1.00    1.00    --   41.49 -99.00-180.00   55
 11  \w   -117.00  -3.00   1.00    1.00    --  -41.49   0.00 -60.00  114
;
_diffrn_measurement_device 'four-circle diffractometer'
_diffrn_measurement_device_type 'SuperNova, Dual, Cu at home/near, AtlasS2'
_diffrn_measurement_method '\w scans'
_diffrn_orient_matrix_type 'CrysAlisPro convention (1999,Acta A55,543-557)'
_diffrn_orient_matrix_UB_11 0.0373360000
_diffrn_orient_matrix_UB_12 -0.1270256000
_diffrn_orient_matrix_UB_13 -0.0562339000
_diffrn_orient_matrix_UB_21 0.0371525000
_diffrn_orient_matrix_UB_22 0.1287010000
_diffrn_orient_matrix_UB_23 -0.0551590000
_diffrn_orient_matrix_UB_31 0.1055080000
_diffrn_orient_matrix_UB_32 -0.0007149000
_diffrn_orient_matrix_UB_33 0.0646410000
_diffrn_radiation_monochromator mirror
_diffrn_radiation_probe x-ray
_diffrn_radiation_type CuK\a
_diffrn_radiation_wavelength 1.54184
_diffrn_reflns_av_R_equivalents 0.0287
_diffrn_reflns_av_unetI/netI 0.0287
_diffrn_reflns_Laue_measured_fraction_full 0.999
_diffrn_reflns_Laue_measured_fraction_max 0.973
_diffrn_reflns_limit_h_max 16
_diffrn_reflns_limit_h_min -13
_diffrn_reflns_limit_k_max 10
_diffrn_reflns_limit_k_min -10
_diffrn_reflns_limit_l_max 19
_diffrn_reflns_limit_l_min -19
_diffrn_reflns_number 6719
_diffrn_reflns_point_group_measured_fraction_full 0.999
_diffrn_reflns_point_group_measured_fraction_max 0.973
_diffrn_reflns_theta_full 67.684
_diffrn_reflns_theta_max 73.482
_diffrn_reflns_theta_min 3.954
_diffrn_source 'micro-focus sealed X-ray tube'
_diffrn_source_type 'SuperNova (Cu) X-ray Source'
_exptl_absorpt_coefficient_mu 0.772
_exptl_absorpt_correction_T_max 1.00000
_exptl_absorpt_correction_T_min 0.89323
_exptl_absorpt_correction_type multi-scan
_exptl_absorpt_process_details
;
CrysAlisPro 1.171.39.6a (Rigaku Oxford Diffraction, 2015)
Empirical absorption correction using spherical harmonics,
 implemented in SCALE3 ABSPACK scaling algorithm.
;
_exptl_crystal_colour colourless
_exptl_crystal_colour_primary colourless
_exptl_crystal_density_diffrn 1.302
_exptl_crystal_description block
_exptl_crystal_F_000 712
_exptl_crystal_size_max 0.35
_exptl_crystal_size_mid 0.3
_exptl_crystal_size_min 0.25
_refine_diff_density_max 0.347
_refine_diff_density_min -0.195
_refine_diff_density_rms 0.045
_refine_ls_extinction_method none
_refine_ls_goodness_of_fit_ref 1.056
_refine_ls_hydrogen_treatment constr
_refine_ls_matrix_type full
_refine_ls_number_parameters 227
_refine_ls_number_reflns 3386
_refine_ls_number_restraints 0
_refine_ls_restrained_S_all 1.056
_refine_ls_R_factor_all 0.0563
_refine_ls_R_factor_gt 0.0508
_refine_ls_shift/su_max 0.000
_refine_ls_shift/su_mean 0.000
_refine_ls_structure_factor_coef Fsqd
_refine_ls_weighting_details 'w=1/[\s^2^(Fo^2^)+(0.0687P)^2^+0.4798P] where P=(Fo^2^+2Fc^2^)/3'
_refine_ls_weighting_scheme calc
_refine_ls_wR_factor_gt 0.1333
_refine_ls_wR_factor_ref 0.1399
_reflns_Friedel_coverage 0.000
_reflns_number_gt 2972
_reflns_number_total 3386
_reflns_threshold_expression 'I > 2\s(I)'
_cod_data_source_file jo7b02849_si_004.cif
_cod_data_source_block 20170223d
_cod_depositor_comments 'Adding full bibliography for 4033451--4033455.cif.'
_cod_original_cell_volume 1725.83(11)
_cod_database_code 4033452
_chemical_oxdiff_formula c1h1o1i1
_shelx_space_group_comment
;
The symmetry employed for this shelxl refinement is uniquely defined
by the following loop, which should always be used as a source of
symmetry information in preference to the above space-group names.
They are only intended as comments.
;
_reflns_odcompleteness_completeness 99.91
_reflns_odcompleteness_iscentric 1
_reflns_odcompleteness_theta 67.13
_olex2_refinement_description
;
1. Fixed Uiso
 At 1.2 times of:
  All C(H) groups, All C(H,H) groups
 At 1.5 times of:
  All C(H,H,H) groups
2.a Ternary CH refined with riding coordinates:
 C13(H13), C14(H14)
2.b Secondary CH2 refined with riding coordinates:
 C9(H9A,H9B), C12(H12A,H12B)
2.c Aromatic/amide H refined with riding coordinates:
 C2(H2), C3(H3), C4(H4), C5(H5), C16(H16), C17(H17), C18(H18), C19(H19),
 C20(H20)
2.d Idealised Me refined as rotating group:
 C11(H11A,H11B,H11C)
;
_shelx_shelxl_version_number 2014/7
_olex2_submission_special_instructions 'No special instructions were received'
_oxdiff_exptl_absorpt_empirical_details
;
Empirical correction (ABSPACK) includes:
- Absorption correction using spherical harmonics
- Frame scaling
;
_oxdiff_exptl_absorpt_empirical_full_max 1.353
_oxdiff_exptl_absorpt_empirical_full_min 0.757

loop_
_space_group_symop_operation_xyz
'x, y, z'
'-x+1/2, y, -z+1/2'
'-x, -y, -z'
'x-1/2, -y, z-1/2'

loop_
_atom_site_label
_atom_site_type_symbol
_atom_site_fract_x
_atom_site_fract_y
_atom_site_fract_z
_atom_site_U_iso_or_equiv
_atom_site_adp_type
_atom_site_occupancy
_atom_site_site_symmetry_order
_atom_site_calc_flag
_atom_site_refinement_flags_posn
O1 O 0.59821(8) 0.34574(14) 0.76588(8) 0.0406(3) Uani 1 1 d .
O2 O 0.36181(10) 0.21146(19) 0.80230(9) 0.0550(4) Uani 1 1 d .
O3 O 0.60307(11) 0.27541(15) 1.04072(8) 0.0476(3) Uani 1 1 d .
O4 O 0.59329(16) 0.12761(17) 0.92111(10) 0.0752(5) Uani 1 1 d .
O5 O 0.34903(11) 0.64236(16) 0.62887(9) 0.0561(4) Uani 1 1 d .
C1 C 0.57713(13) 0.2150(2) 0.71415(11) 0.0402(4) Uani 1 1 d .
C2 C 0.64132(16) 0.1595(3) 0.66166(13) 0.0535(5) Uani 1 1 d .
H2 H 0.7024 0.2096 0.6591 0.064 Uiso 1 1 calc R
C3 C 0.6088(2) 0.0249(3) 0.61331(15) 0.0664(6) Uani 1 1 d .
H3 H 0.6490 -0.0158 0.5768 0.080 Uiso 1 1 calc R
C4 C 0.5178(2) -0.0512(3) 0.61766(14) 0.0643(6) Uani 1 1 d .
H4 H 0.4990 -0.1421 0.5849 0.077 Uiso 1 1 calc R
C5 C 0.45578(17) 0.0060(2) 0.66946(13) 0.0546(5) Uani 1 1 d .
H5 H 0.3951 -0.0445 0.6727 0.066 Uiso 1 1 calc R
C6 C 0.48664(14) 0.1433(2) 0.71757(11) 0.0411(4) Uani 1 1 d .
C7 C 0.43929(12) 0.2344(2) 0.77773(10) 0.0389(4) Uani 1 1 d .
C8 C 0.50971(12) 0.37612(19) 0.80435(10) 0.0350(4) Uani 1 1 d .
C9 C 0.54295(13) 0.3966(2) 0.90431(10) 0.0383(4) Uani 1 1 d .
H9A H 0.5959 0.4764 0.9168 0.046 Uiso 1 1 calc R
H9B H 0.4848 0.4346 0.9262 0.046 Uiso 1 1 calc R
C10 C 0.58274(13) 0.2513(2) 0.95388(11) 0.0400(4) Uani 1 1 d .
C11 C 0.63929(18) 0.1405(3) 1.09542(13) 0.0575(5) Uani 1 1 d .
H11A H 0.6973 0.0957 1.0775 0.086 Uiso 1 1 calc GR
H11B H 0.5855 0.0639 1.0889 0.086 Uiso 1 1 calc GR
H11C H 0.6590 0.1724 1.1561 0.086 Uiso 1 1 calc GR
C12 C 0.45790(14) 0.5273(2) 0.76389(11) 0.0435(4) Uani 1 1 d .
H12A H 0.3992 0.5480 0.7893 0.052 Uiso 1 1 calc R
H12B H 0.5057 0.6135 0.7800 0.052 Uiso 1 1 calc R
C13 C 0.42247(13) 0.5230(2) 0.66444(11) 0.0415(4) Uani 1 1 d .
H13 H 0.4750 0.5004 0.6311 0.050 Uiso 1 1 calc R
C14 C 0.31691(13) 0.4804(2) 0.62194(11) 0.0429(4) Uani 1 1 d .
H14 H 0.2738 0.4484 0.6623 0.051 Uiso 1 1 calc R
C15 C 0.28754(12) 0.4133(2) 0.53171(11) 0.0387(4) Uani 1 1 d .
C16 C 0.22129(14) 0.2867(2) 0.51698(12) 0.0442(4) Uani 1 1 d .
H16 H 0.1981 0.2432 0.5639 0.053 Uiso 1 1 calc R
C17 C 0.18929(15) 0.2242(2) 0.43357(14) 0.0494(4) Uani 1 1 d .
H17 H 0.1444 0.1396 0.4244 0.059 Uiso 1 1 calc R
C18 C 0.22390(15) 0.2874(2) 0.36317(13) 0.0487(4) Uani 1 1 d .
H18 H 0.2022 0.2455 0.3068 0.058 Uiso 1 1 calc R
C19 C 0.29074(14) 0.4128(2) 0.37717(12) 0.0480(4) Uani 1 1 d .
H19 H 0.3145 0.4549 0.3302 0.058 Uiso 1 1 calc R
C20 C 0.32247(13) 0.4760(2) 0.46090(12) 0.0447(4) Uani 1 1 d .
H20 H 0.3673 0.5608 0.4699 0.054 Uiso 1 1 calc R

loop_
_atom_site_aniso_label
_atom_site_aniso_U_11
_atom_site_aniso_U_22
_atom_site_aniso_U_33
_atom_site_aniso_U_23
_atom_site_aniso_U_13
_atom_site_aniso_U_12
O1 0.0373(6) 0.0429(6) 0.0421(6) -0.0008(5) 0.0098(5) 0.0023(5)
O2 0.0440(7) 0.0772(10) 0.0464(7) -0.0053(7) 0.0155(6) -0.0090(7)
O3 0.0641(8) 0.0418(7) 0.0329(6) 0.0026(5) 0.0024(5) 0.0053(6)
O4 0.1286(15) 0.0412(8) 0.0442(8) -0.0035(6) -0.0053(8) 0.0233(9)
O5 0.0668(9) 0.0427(7) 0.0497(8) 0.0033(6) -0.0064(6) 0.0152(6)
C1 0.0432(9) 0.0407(9) 0.0359(8) 0.0022(7) 0.0071(7) 0.0091(7)
C2 0.0531(11) 0.0620(12) 0.0487(10) 0.0061(9) 0.0184(8) 0.0179(9)
C3 0.0882(16) 0.0647(14) 0.0509(12) 0.0004(10) 0.0250(11) 0.0302(13)
C4 0.0990(18) 0.0465(11) 0.0447(11) -0.0096(9) 0.0105(11) 0.0090(11)
C5 0.0690(12) 0.0477(11) 0.0442(10) -0.0030(8) 0.0063(9) -0.0060(10)
C6 0.0491(9) 0.0412(9) 0.0309(8) 0.0002(7) 0.0042(7) 0.0026(7)
C7 0.0351(8) 0.0479(10) 0.0317(8) 0.0035(7) 0.0031(6) -0.0036(7)
C8 0.0342(7) 0.0370(8) 0.0327(8) -0.0004(6) 0.0048(6) 0.0035(6)
C9 0.0436(8) 0.0354(8) 0.0332(8) -0.0023(6) 0.0027(6) 0.0021(7)
C10 0.0425(9) 0.0383(9) 0.0360(8) -0.0007(7) 0.0016(7) 0.0012(7)
C11 0.0754(13) 0.0481(11) 0.0427(10) 0.0106(8) -0.0007(9) 0.0033(10)
C12 0.0478(9) 0.0411(9) 0.0384(9) -0.0002(7) 0.0029(7) 0.0093(8)
C13 0.0427(9) 0.0403(9) 0.0402(9) 0.0066(7) 0.0061(7) 0.0070(7)
C14 0.0384(8) 0.0511(10) 0.0384(9) 0.0046(7) 0.0072(7) 0.0084(7)
C15 0.0346(8) 0.0470(9) 0.0345(8) 0.0079(7) 0.0079(6) 0.0056(7)
C16 0.0459(9) 0.0439(9) 0.0460(9) 0.0119(8) 0.0168(7) 0.0036(8)
C17 0.0498(10) 0.0386(9) 0.0613(12) 0.0035(8) 0.0152(8) -0.0030(8)
C18 0.0526(10) 0.0509(11) 0.0418(9) -0.0021(8) 0.0089(8) 0.0017(8)
C19 0.0482(9) 0.0600(11) 0.0373(9) 0.0095(8) 0.0127(7) -0.0024(9)
C20 0.0403(9) 0.0520(10) 0.0406(9) 0.0079(8) 0.0065(7) -0.0064(8)

loop_
_atom_type_symbol
_atom_type_description
_atom_type_scat_dispersion_real
_atom_type_scat_dispersion_imag
_atom_type_scat_source
C C 0.0181 0.0091 'International Tables Vol C Tables 4.2.6.8 and 6.1.1.4'
H H 0.0000 0.0000 'International Tables Vol C Tables 4.2.6.8 and 6.1.1.4'
O O 0.0492 0.0322 'International Tables Vol C Tables 4.2.6.8 and 6.1.1.4'

loop_
_geom_angle_atom_site_label_1
_geom_angle_atom_site_label_2
_geom_angle_atom_site_label_3
_geom_angle
C1 O1 C8 107.72(12)
C10 O3 C11 115.96(15)
C13 O5 C14 61.14(11)
O1 C1 C2 123.24(17)
O1 C1 C6 114.29(15)
C6 C1 C2 122.47(18)
C1 C2 H2 122.0
C3 C2 C1 116.0(2)
C3 C2 H2 122.0
C2 C3 H3 119.0
C2 C3 C4 122.1(2)
C4 C3 H3 119.0
C3 C4 H4 119.6
C5 C4 C3 120.8(2)
C5 C4 H4 119.6
C4 C5 H5 121.1
C4 C5 C6 117.8(2)
C6 C5 H5 121.1
C1 C6 C5 120.80(17)
C1 C6 C7 107.42(15)
C5 C6 C7 131.77(18)
O2 C7 C6 130.14(17)
O2 C7 C8 124.54(16)
C6 C7 C8 105.30(14)
O1 C8 C7 104.77(12)
O1 C8 C9 110.83(12)
O1 C8 C12 108.39(13)
C9 C8 C7 112.80(13)
C9 C8 C12 108.90(13)
C12 C8 C7 111.02(13)
C8 C9 H9A 108.6
C8 C9 H9B 108.6
H9A C9 H9B 107.5
C10 C9 C8 114.78(14)
C10 C9 H9A 108.6
C10 C9 H9B 108.6
O3 C10 C9 111.30(14)
O4 C10 O3 123.46(16)
O4 C10 C9 125.22(16)
O3 C11 H11A 109.5
O3 C11 H11B 109.5
O3 C11 H11C 109.5
H11A C11 H11B 109.5
H11A C11 H11C 109.5
H11B C11 H11C 109.5
C8 C12 H12A 108.7
C8 C12 H12B 108.7
H12A C12 H12B 107.6
C13 C12 C8 114.18(14)
C13 C12 H12A 108.7
C13 C12 H12B 108.7
O5 C13 C12 114.08(15)
O5 C13 H13 116.4
O5 C13 C14 59.66(11)
C12 C13 H13 116.4
C14 C13 C12 121.21(16)
C14 C13 H13 116.4
O5 C14 C13 59.20(11)
O5 C14 H14 115.2
O5 C14 C15 116.84(15)
C13 C14 H14 115.2
C13 C14 C15 123.22(15)
C15 C14 H14 115.2
C16 C15 C14 118.88(15)
C16 C15 C20 118.94(16)
C20 C15 C14 122.16(17)
C15 C16 H16 119.6
C17 C16 C15 120.75(16)
C17 C16 H16 119.6
C16 C17 H17 119.9
C16 C17 C18 120.12(18)
C18 C17 H17 119.9
C17 C18 H18 120.2
C19 C18 C17 119.67(18)
C19 C18 H18 120.2
C18 C19 H19 119.9
C18 C19 C20 120.20(17)
C20 C19 H19 119.9
C15 C20 H20 119.8
C19 C20 C15 120.31(17)
C19 C20 H20 119.8

loop_
_geom_bond_atom_site_label_1
_geom_bond_atom_site_label_2
_geom_bond_distance
O1 C1 1.366(2)
O1 C8 1.4621(19)
O2 C7 1.197(2)
O3 C10 1.330(2)
O3 C11 1.448(2)
O4 C10 1.193(2)
O5 C13 1.437(2)
O5 C14 1.444(2)
C1 C2 1.391(3)
C1 C6 1.367(3)
C2 H2 0.9300
C2 C3 1.387(3)
C3 H3 0.9300
C3 C4 1.395(4)
C4 H4 0.9300
C4 C5 1.367(3)
C5 H5 0.9300
C5 C6 1.401(3)
C6 C7 1.462(2)
C7 C8 1.532(2)
C8 C9 1.526(2)
C8 C12 1.531(2)
C9 H9A 0.9700
C9 H9B 0.9700
C9 C10 1.493(2)
C11 H11A 0.9600
C11 H11B 0.9600
C11 H11C 0.9600
C12 H12A 0.9700
C12 H12B 0.9700
C12 C13 1.511(2)
C13 H13 0.9800
C13 C14 1.465(2)
C14 H14 0.9800
C14 C15 1.482(2)
C15 C16 1.384(3)
C15 C20 1.393(2)
C16 H16 0.9300
C16 C17 1.377(3)
C17 H17 0.9300
C17 C18 1.386(3)
C18 H18 0.9300
C18 C19 1.380(3)
C19 H19 0.9300
C19 C20 1.384(3)
C20 H20 0.9300

loop_
_geom_torsion_atom_site_label_1
_geom_torsion_atom_site_label_2
_geom_torsion_atom_site_label_3
_geom_torsion_atom_site_label_4
_geom_torsion
O1 C1 C2 C3 179.80(17)
O1 C1 C6 C5 -178.65(15)
O1 C1 C6 C7 0.37(19)
O1 C8 C9 C10 -68.28(18)
O1 C8 C12 C13 58.55(18)
O2 C7 C8 O1 174.57(16)
O2 C7 C8 C9 53.9(2)
O2 C7 C8 C12 -68.6(2)
O5 C13 C14 C15 103.76(19)
O5 C14 C15 C16 -155.41(16)
O5 C14 C15 C20 23.0(2)
C1 O1 C8 C7 6.87(15)
C1 O1 C8 C9 128.82(14)
C1 O1 C8 C12 -111.73(14)
C1 C2 C3 C4 -0.6(3)
C1 C6 C7 O2 -177.25(18)
C1 C6 C7 C8 3.97(17)
C2 C1 C6 C5 1.9(3)
C2 C1 C6 C7 -179.08(16)
C2 C3 C4 C5 0.9(3)
C3 C4 C5 C6 0.2(3)
C4 C5 C6 C1 -1.5(3)
C4 C5 C6 C7 179.72(19)
C5 C6 C7 O2 1.6(3)
C5 C6 C7 C8 -177.15(18)
C6 C1 C2 C3 -0.8(3)
C6 C7 C8 O1 -6.56(16)
C6 C7 C8 C9 -127.21(14)
C6 C7 C8 C12 110.24(15)
C7 C8 C9 C10 48.84(19)
C7 C8 C12 C13 -56.0(2)
C8 O1 C1 C2 174.64(16)
C8 O1 C1 C6 -4.81(18)
C8 C9 C10 O3 -175.43(14)
C8 C9 C10 O4 3.0(3)
C8 C12 C13 O5 162.80(15)
C8 C12 C13 C14 94.9(2)
C9 C8 C12 C13 179.21(15)
C11 O3 C10 O4 -0.2(3)
C11 O3 C10 C9 178.19(16)
C12 C8 C9 C10 172.57(15)
C12 C13 C14 O5 101.43(18)
C12 C13 C14 C15 -154.81(17)
C13 O5 C14 C15 -114.40(17)
C13 C14 C15 C16 135.36(18)
C13 C14 C15 C20 -46.2(3)
C14 O5 C13 C12 -113.33(18)
C14 C15 C16 C17 177.76(16)
C14 C15 C20 C19 -178.06(16)
C15 C16 C17 C18 0.4(3)
C16 C15 C20 C19 0.4(3)
C16 C17 C18 C19 0.2(3)
C17 C18 C19 C20 -0.5(3)
C18 C19 C20 C15 0.2(3)
C20 C15 C16 C17 -0.7(3)
